data_4121095
loop_
_publ_author_name
'Yue-Biao Zhang'
'Jie Su'
'Hiroyasu Furukawa'
'Yifeng Yun'
'Felipe G\'andara'
'Adam Duong'
'Xiaodong Zou'
'Omar M. Yaghi'

_publ_section_title
;
 Single-Crystal Structure of a Covalent Organic Framework
;
_journal_name_full 'Journal of the American Chemical Society'
_journal_page_first 16336
_journal_page_last 16339
_journal_paper_doi 10.1021/ja409033p
_journal_volume 135
_journal_year 2013
_chemical_formula_sum 'C53 H36 N4'
_chemical_formula_weight 728.84
_chemical_name_common COF-320
_chemical_name_systematic
;
 ?
;
_space_group_IT_number 122
_symmetry_cell_setting tetragonal
_symmetry_space_group_name_Hall 'I -4 2bw'
_symmetry_space_group_name_H-M 'I -4 2 d'
_atom_sites_solution_hydrogens geom
_atom_sites_solution_primary direct
_atom_sites_solution_secondary difmap
_audit_creation_method SHELXL-97
_cell_angle_alpha 90.00
_cell_angle_beta 90.00
_cell_angle_gamma 90.00
_cell_formula_units_Z 4
_cell_length_a 30.17
_cell_length_b 30.17
_cell_length_c 7.281
_cell_measurement_temperature 89(2)
_cell_volume 6627.377
_computing_structure_refinement 'SHELXL-97 (Sheldrick, 1997)'
_diffrn_ambient_temperature 89(2)
_diffrn_measured_fraction_theta_full 0.975
_diffrn_measured_fraction_theta_max 0.975
_diffrn_measurement_method 'Rotation Electron Diffraction'
_diffrn_radiation_source '200 kV accerelating voltage'
_diffrn_radiation_type Electrons
_diffrn_radiation_wavelength 0.0251
_diffrn_reflns_av_R_equivalents 0.481
_diffrn_reflns_av_sigmaI/netI 2.6049
_diffrn_reflns_limit_h_max 13
_diffrn_reflns_limit_h_min -13
_diffrn_reflns_limit_k_max 20
_diffrn_reflns_limit_k_min 0
_diffrn_reflns_limit_l_max 5
_diffrn_reflns_limit_l_min 0
_diffrn_reflns_number 570
_diffrn_reflns_theta_full 14.28
_diffrn_reflns_theta_max 14.28
_diffrn_reflns_theta_min 1.35
_exptl_absorpt_coefficient_mu 0.000
_exptl_absorpt_correction_type none
_exptl_crystal_colour yellow
_exptl_crystal_density_diffrn 0.730
_exptl_crystal_description block
_exptl_crystal_F_000 1528.0
_exptl_crystal_size_max 0.001
_exptl_crystal_size_mid 0.0005
_exptl_crystal_size_min 0.0002
_platon_squeeze_details
;
;
_refine_diff_density_max 0.124
_refine_diff_density_min -0.121
_refine_diff_density_rms 0.034
_refine_ls_abs_structure_details 'Flack H D (1983), Acta Cryst. A39, 876-881'
_refine_ls_abs_structure_Flack 0(10)
_refine_ls_extinction_method none
_refine_ls_goodness_of_fit_ref 1.174
_refine_ls_hydrogen_treatment constr
_refine_ls_matrix_type full
_refine_ls_number_parameters 21
_refine_ls_number_reflns 570
_refine_ls_number_restraints 31
_refine_ls_restrained_S_all 1.244
_refine_ls_R_factor_all 0.3821
_refine_ls_R_factor_gt 0.3100
_refine_ls_shift/su_max 0.000
_refine_ls_shift/su_mean 0.000
_refine_ls_structure_factor_coef Fsqd
_refine_ls_weighting_details 'calc w=1/[\s^2^(Fo^2^)+(0.1000P)^2^+0.0000P] where P=(Fo^2^+2Fc^2^)/3'
_refine_ls_weighting_scheme calc
_refine_ls_wR_factor_gt 0.6386
_refine_ls_wR_factor_ref 0.6677
_reflns_number_gt 52
_reflns_number_total 570
_reflns_threshold_expression >2sigma(I)
_cod_data_source_file ja409033p_si_002.cif
_cod_data_source_block COF-320_RED_89K
_cod_original_cell_volume 6628.0
_cod_original_formula_sum ' C53 H36 N4  '
_cod_database_code 4121095

loop_
_symmetry_equiv_pos_as_xyz
'x, y, z'
'-x, -y, z'
'y, -x, -z'
'-y, x, -z'
'-x+1/2, y, -z+3/4'
'x+1/2, -y, -z+3/4'
'-y+1/2, -x, z+3/4'
'y+1/2, x, z+3/4'
'x+1/2, y+1/2, z+1/2'
'-x+1/2, -y+1/2, z+1/2'
'y+1/2, -x+1/2, -z+1/2'
'-y+1/2, x+1/2, -z+1/2'
'-x+1, y+1/2, -z+5/4'
'x+1, -y+1/2, -z+5/4'
'-y+1, -x+1/2, z+5/4'
'y+1, x+1/2, z+5/4'

loop_
_atom_site_label
_atom_site_type_symbol
_atom_site_fract_x
_atom_site_fract_y
_atom_site_fract_z
_atom_site_U_iso_or_equiv
_atom_site_adp_type
_atom_site_occupancy
_atom_site_symmetry_multiplicity
_atom_site_calc_flag
_atom_site_refinement_flags
C1 C 0.0000 0.0000 0.0000 0.124(13) Uiso 1 4 d SD
C2 C -0.0113(7) 0.0386(4) 0.1281(13) 0.124(13) Uiso 1 1 d GD
C3 C -0.0494(8) 0.0351(8) 0.234(3) 0.124(13) Uiso 1 1 d GD
H3 H -0.0673 0.0102 0.2243 0.149 Uiso 1 1 calc R
C4 C -0.0607(10) 0.0689(10) 0.355(4) 0.124(13) Uiso 1 1 d GD
H4 H -0.0862 0.0666 0.4264 0.149 Uiso 1 1 calc R
C5 C -0.0338(13) 0.1062(8) 0.370(4) 0.124(13) Uiso 1 1 d GD
C6 C 0.0043(14) 0.1097(7) 0.264(5) 0.124(13) Uiso 1 1 d GD
H6 H 0.0223 0.1346 0.2739 0.149 Uiso 1 1 calc R
C7 C 0.0156(10) 0.0759(6) 0.143(4) 0.124(13) Uiso 1 1 d GD
H7 H 0.0411 0.0782 0.0718 0.149 Uiso 1 1 calc R
N8 N -0.0432(15) 0.1392(11) 0.506(4) 0.124(13) Uiso 1 1 d D
C9 C -0.0684(13) 0.1350(12) 0.648(4) 0.124(13) Uiso 1 1 d D
H9 H -0.0840 0.1085 0.6612 0.149 Uiso 1 1 calc R
C10 C -0.0743(10) 0.1682(10) 0.788(4) 0.124(13) Uiso 1 1 d GD
C11 C -0.0510(11) 0.2078(12) 0.774(3) 0.124(13) Uiso 1 1 d GD
H11 H -0.0317 0.2124 0.6765 0.149 Uiso 1 1 calc R
C12 C -0.0566(15) 0.2406(10) 0.906(3) 0.124(13) Uiso 1 1 d GD
H12 H -0.0411 0.2671 0.8972 0.149 Uiso 1 1 calc R
C13 C -0.0855(15) 0.2337(5) 1.0526(18) 0.124(13) Uiso 1 1 d GD
C14 C -0.1087(12) 0.1940(6) 1.066(4) 0.124(13) Uiso 1 1 d GD
H14 H -0.1280 0.1894 1.1642 0.149 Uiso 1 1 calc R
C15 C -0.1031(11) 0.1613(7) 0.934(5) 0.124(13) Uiso 1 1 d GD
H15 H -0.1187 0.1348 0.9434 0.149 Uiso 1 1 calc R

loop_
_atom_type_symbol
_atom_type_description
_atom_type_scat_dispersion_real
_atom_type_scat_dispersion_imag
_atom_type_scat_source
C C 0.0000 0.0000 'International Tables Vol C Tables 4.2.6.8 and 6.1.1.4'
N N 0.0000 0.0000 'International Tables Vol C Tables 4.2.6.8 and 6.1.1.4'
H H 0.0000 0.0000 'International Tables Vol C Tables 4.2.6.8 and 6.1.1.4'

loop_
_geom_angle_atom_site_label_1
_geom_angle_atom_site_label_2
_geom_angle_atom_site_label_3
_geom_angle
_geom_angle_site_symmetry_1
_geom_angle_site_symmetry_3
C2 C1 C2 111.8(4) 4 .
C2 C1 C2 104.9(8) 4 3
C2 C1 C2 111.8(4) . 3
C2 C1 C2 111.8(4) 4 2
C2 C1 C2 104.9(8) . 2
C2 C1 C2 111.8(4) 3 2
C3 C2 C7 120.0 . .
C3 C2 C1 117.7(11) . .
C7 C2 C1 122.3(11) . .
C2 C3 C4 120.0 . .
C5 C4 C3 120.0 . .
C4 C5 C6 120.0 . .
C4 C5 N8 120.1(11) . .
C6 C5 N8 119.7(11) . .
C7 C6 C5 120.0 . .
C6 C7 C2 120.0 . .
C9 N8 C5 127.0(19) . .
N8 C9 C10 124.8(19) . .
C11 C10 C15 120.0 . .
C11 C10 C9 119.1(11) . .
C15 C10 C9 120.9(11) . .
C12 C11 C10 120.0 . .
C11 C12 C13 120.0 . .
C12 C13 C14 120.0 . .
C12 C13 C13 117.2(11) . 14_456
C14 C13 C13 122.3(12) . 14_456
C15 C14 C13 120.0 . .
C14 C15 C10 120.0 . .

loop_
_geom_bond_atom_site_label_1
_geom_bond_atom_site_label_2
_geom_bond_distance
_geom_bond_site_symmetry_2
C1 C2 1.530(6) 4
C1 C2 1.530(6) .
C1 C2 1.530(6) 3
C1 C2 1.530(6) 2
C2 C3 1.3900 .
C2 C7 1.3900 .
C3 C4 1.3900 .
C4 C5 1.3900 .
C5 C6 1.3900 .
C5 N8 1.430(13) .
C6 C7 1.3900 .
N8 C9 1.293(19) .
C9 C10 1.439(13) .
C10 C11 1.3900 .
C10 C15 1.3900 .
C11 C12 1.3900 .
C12 C13 1.3900 .
C13 C14 1.3900 .
C13 C13 1.443(13) 14_456
C14 C15 1.3900 .

loop_
_platon_squeeze_void_nr
_platon_squeeze_void_average_x
_platon_squeeze_void_average_y
_platon_squeeze_void_average_z
_platon_squeeze_void_volume
_platon_squeeze_void_count_electrons
_platon_squeeze_void_content
1 0.250 0.250 0.760 803 9689 ' '
2 0.250 0.750 0.666 803 9843 ' '
3 0.750 0.750 0.260 803 9689 ' '
4 0.750 0.250 0.166 803 9843 ' '
